data_4332574
loop_
_publ_author_name
'Sekiya, Ryo'
'Nishikiori, Shin-ichi'
'Ogura, Katsuyuki'

_publ_section_title
;
 Coordination Framework Hosts Consisting of 4-Pyridyl-Substituted
 Carboxylic Acid (PCA) Dimers and 1D Chains of Ni2+and SCN-:&#x00A0; A
 Rational Structural Extension toward Coordination Framework Hosts with
 Large Rectangular Cavities
;
_journal_issue 23
_journal_name_full 'Inorganic Chemistry'
_journal_page_first 9233
_journal_page_last 9244
_journal_paper_doi 10.1021/ic0605367
_journal_volume 45
_journal_year 2006
_chemical_formula_iupac '[Ni (S C N)2 (C8 H7 N O2)2]. 0.5(C18 H12)'
_chemical_formula_moiety 'C18 H14 N4 Ni O4 S2, C9 H6'
_chemical_formula_sum 'C27 H20 N4 Ni O4 S2'
_chemical_formula_weight 587.3
_chemical_name_systematic
;
 catena-bis(N-3-(4-pyridyl)propenoic acid)nickel(II)
-bis(\m-thiocyanato-N,N',S,S').1/2(benz[a]anthracene)
;
_space_group_IT_number 2
_symmetry_cell_setting triclinic
_symmetry_space_group_name_Hall '-P 1'
_symmetry_space_group_name_H-M 'P -1'
_atom_sites_solution_hydrogens geom
_atom_sites_solution_primary direct
_atom_sites_solution_secondary difmap
_audit_conform_dict_location ftp://ftp.iucr.org/pub/cif_core.dic
_audit_conform_dict_name cif_core.dic
_audit_conform_dict_version 2.3
_audit_creation_date 2006-03-18T20:48:46-00:00
_audit_creation_method 'WinGX routine CIF_UPDATE'
_cell_angle_alpha 95.132(3)
_cell_angle_beta 35.560(4)
_cell_angle_gamma 90.949(3)
_cell_formula_units_Z 2
_cell_length_a 9.7107(8)
_cell_length_b 10.9816(10)
_cell_length_c 20.6459(15)
_cell_measurement_reflns_used 100
_cell_measurement_temperature 123(2)
_cell_measurement_theta_max 29.98
_cell_measurement_theta_min 1.71
_cell_volume 1269.2(2)
_computing_cell_refinement RAPID-AUTO
_computing_data_collection RAPID-AUTO
_computing_data_reduction 'SHELXL-97 (Sheldrick, 1997)'
_computing_molecular_graphics 'ORTEP-3 for Windows (L. J. Farrugia, 1997)'
_computing_structure_refinement 'SHELXL-97 (Sheldrick, 1997)'
_computing_structure_solution 'SHELXS-97 (Sheldrick, 1997)'
_diffrn_ambient_temperature 123(2)
_diffrn_measured_fraction_theta_full 0.921
_diffrn_measured_fraction_theta_max 0.921
_diffrn_measurement_device_type 'RIGAKU RAXIS-RAPID'
_diffrn_measurement_method \w
_diffrn_radiation_monochromator graphite
_diffrn_radiation_probe x-ray
_diffrn_radiation_source 'fine-focus sealed tube'
_diffrn_radiation_type MoK\a
_diffrn_radiation_wavelength 0.71069
_diffrn_reflns_av_R_equivalents 0.0615
_diffrn_reflns_av_unetI/netI 0.0949
_diffrn_reflns_limit_h_max 13
_diffrn_reflns_limit_h_min -13
_diffrn_reflns_limit_k_max 15
_diffrn_reflns_limit_k_min -15
_diffrn_reflns_limit_l_max 29
_diffrn_reflns_limit_l_min -27
_diffrn_reflns_number 9476
_diffrn_reflns_theta_full 29.98
_diffrn_reflns_theta_max 29.98
_diffrn_reflns_theta_min 1.71
_exptl_absorpt_coefficient_mu 0.972
_exptl_absorpt_correction_T_max 0.953
_exptl_absorpt_correction_T_min 0.7932
_exptl_absorpt_correction_type multi-scan
_exptl_absorpt_process_details 'ABSCOR (Higashi ,1995)'
_exptl_crystal_colour green
_exptl_crystal_density_diffrn 1.537
_exptl_crystal_density_method 'not measured'
_exptl_crystal_description plate
_exptl_crystal_F_000 604
_exptl_crystal_size_max 0.25
_exptl_crystal_size_mid 0.1
_exptl_crystal_size_min 0.05
_refine_diff_density_max 1.672
_refine_diff_density_min -0.937
_refine_diff_density_rms 0.149
_refine_ls_extinction_method none
_refine_ls_goodness_of_fit_ref 1
_refine_ls_hydrogen_treatment constr
_refine_ls_matrix_type full
_refine_ls_number_parameters 427
_refine_ls_number_reflns 6827
_refine_ls_number_restraints 51
_refine_ls_restrained_S_all 0.997
_refine_ls_R_factor_all 0.1057
_refine_ls_R_factor_gt 0.0608
_refine_ls_shift/su_max 0.004
_refine_ls_shift/su_mean 0
_refine_ls_structure_factor_coef Fsqd
_refine_ls_weighting_details 'calc w=1/[\s^2^(Fo^2^)+(0.0989P)^2^+0.0000P] where P=(Fo^2^+2Fc^2^)/3'
_refine_ls_weighting_scheme calc
_refine_ls_wR_factor_gt 0.1477
_refine_ls_wR_factor_ref 0.1712
_reflns_number_gt 4388
_reflns_number_total 6827
_reflns_threshold_expression >2sigma(I)
_cod_data_source_file ic0605367sup2.cif
_cod_data_source_block benza(acrylH)
_cod_database_code 4332574

loop_
_space_group_symop_id
_space_group_symop_operation_xyz
1 'x, y, z'
2 '-x, -y, -z'

loop_
_atom_site_label
_atom_site_type_symbol
_atom_site_fract_x
_atom_site_fract_y
_atom_site_fract_z
_atom_site_U_iso_or_equiv
_atom_site_adp_type
_atom_site_occupancy
_atom_site_symmetry_multiplicity
_atom_site_calc_flag
_atom_site_refinement_flags
_atom_site_disorder_assembly
_atom_site_disorder_group
C100 C 0.929(3) 0.316(2) 0.2108(15) 0.023(3) Uani 0.5 1 d PU A -1
H100 H 0.9182 0.2931 0.1698 0.028 Uiso 0.5 1 calc PR A -1
C101 C 0.730(2) 0.384(2) 0.3213(12) 0.028(3) Uani 0.5 1 d PU A -1
H101 H 0.5853 0.4019 0.3542 0.034 Uiso 0.5 1 calc PR A -1
C102 C 0.747(2) 0.4232(12) 0.3814(10) 0.021(2) Uani 0.5 1 d PU A -1
C103 C 0.956(2) 0.3877(9) 0.3334(8) 0.0195(18) Uani 0.5 1 d PU A -1
C104 C 1.159(2) 0.3175(14) 0.2231(10) 0.026(2) Uani 0.5 1 d PU A -1
H104 H 1.2999 0.2943 0.1923 0.032 Uiso 0.5 1 calc PR A -1
C105 C 1.139(2) 0.2850(15) 0.1633(10) 0.025(3) Uani 0.5 1 d PU A -1
H105 H 1.2698 0.2412 0.0898 0.03 Uiso 0.5 1 calc PR A -1
C106 C 0.9845(15) 0.4181(8) 0.3918(6) 0.0241(16) Uani 0.5 1 d PU A -1
H106 H 1.1248 0.3877 0.3592 0.029 Uiso 0.5 1 calc PR A -1
C107 C 0.8142(14) 0.4884(8) 0.4911(6) 0.0211(15) Uani 0.5 1 d PU A -1
H107 H 0.8349 0.5102 0.5282 0.025 Uiso 0.5 1 calc PR A -1
C108 C 0.5963(14) 0.5317(8) 0.5424(6) 0.0217(15) Uani 0.5 1 d PU A -1
C109 C 0.5563(15) 0.4964(9) 0.4896(7) 0.0169(18) Uani 0.5 1 d PU A -1
C110 C 0.4175(15) 0.6037(8) 0.6473(6) 0.0212(15) Uani 0.5 1 d PU A -1
H110 H 0.4491 0.6319 0.6789 0.025 Uiso 0.5 1 calc PR A -1
C111 C 0.3447(17) 0.5306(9) 0.5437(8) 0.0156(17) Uani 0.5 1 d PU A -1
H111 H 0.3184 0.5073 0.5091 0.019 Uiso 0.5 1 calc PR A -1
C112 C 0.164(2) 0.6001(11) 0.6503(9) 0.0163(18) Uani 0.5 1 d PU A -1
C113 C -0.0623(19) 0.6338(9) 0.7112(9) 0.0188(17) Uani 0.5 1 d PU A -1
H113 H -0.0909 0.6115 0.6775 0.023 Uiso 0.5 1 calc PR A -1
C114 C -0.245(2) 0.6987(14) 0.8189(10) 0.028(2) Uani 0.5 1 d PU A -1
H114 H -0.3962 0.7177 0.858 0.034 Uiso 0.5 1 calc PR A -1
C115 C -0.206(2) 0.7362(14) 0.8702(10) 0.020(2) Uani 0.5 1 d PU A -1
H115 H -0.3296 0.7816 0.9431 0.024 Uiso 0.5 1 calc PR A -1
C116 C 0.005(3) 0.707(3) 0.8148(16) 0.028(3) Uani 0.5 1 d PU A -1
H116 H 0.0304 0.7355 0.8491 0.034 Uiso 0.5 1 calc PR A -1
C117 C 0.197(2) 0.6352(15) 0.7063(11) 0.015(2) Uani 0.5 1 d PU A -1
C2 C 0.2737(6) 0.2486(3) -0.0743(3) 0.0134(6) Uani 1 1 d . . .
C1 C -0.2827(6) 0.2634(3) 0.1197(3) 0.0165(7) Uani 1 1 d . . .
C21 C 0.2028(7) 0.3586(4) 0.7984(3) 0.0182(7) Uani 1 1 d . . .
H21 H 0.3391 0.3467 0.7728 0.022 Uiso 1 1 calc R . .
C22 C 0.2195(7) 0.3127(4) 0.7273(3) 0.0189(7) Uani 1 1 d . . .
H22 H 0.3638 0.2701 0.6551 0.023 Uiso 1 1 calc R . .
C23 C 0.0228(7) 0.3296(3) 0.7627(3) 0.0169(7) Uani 1 1 d . . .
C24 C -0.1852(6) 0.3910(4) 0.8713(3) 0.0188(7) Uani 1 1 d . . .
H24 H -0.3256 0.4034 0.9002 0.023 Uiso 1 1 calc R . .
C25 C -0.1842(6) 0.4328(3) 0.9351(3) 0.0174(7) Uani 1 1 d . . .
H25 H -0.3268 0.4745 1.0082 0.021 Uiso 1 1 calc R . .
C26 C 0.0400(7) 0.2832(4) 0.6872(3) 0.0184(7) Uani 1 1 d . . .
H26 H 0.1821 0.2343 0.619 0.022 Uiso 1 1 calc R . .
C27 C -0.1245(7) 0.3029(4) 0.7052(3) 0.0191(7) Uani 1 1 d . . .
H27 H -0.2669 0.3536 0.7712 0.023 Uiso 1 1 calc R . .
C28 C -0.0893(7) 0.2477(4) 0.6247(3) 0.0205(8) Uani 1 1 d . . .
C11 C -0.2910(6) 0.0258(4) 0.2364(3) 0.0192(7) Uani 1 1 d . . .
H11 H -0.4208 0.0426 0.2579 0.023 Uiso 1 1 calc R . .
C12 C -0.3285(7) 0.0468(4) 0.3167(3) 0.0200(8) Uani 1 1 d . . .
H12 H -0.4813 0.0789 0.3915 0.024 Uiso 1 1 calc R . .
C13 C -0.1457(6) 0.0216(3) 0.2896(3) 0.0164(7) Uani 1 1 d . . .
C14 C 0.0719(7) -0.0334(3) 0.1790(3) 0.0173(7) Uani 1 1 d . . .
H14 H 0.2004 -0.0578 0.1569 0.021 Uiso 1 1 calc R . .
C15 C 0.0954(6) -0.0512(3) 0.1034(3) 0.0175(7) Uani 1 1 d . . .
H15 H 0.2422 -0.0894 0.0295 0.021 Uiso 1 1 calc R . .
C16 C -0.1737(7) 0.0596(4) 0.3702(3) 0.0190(8) Uani 1 1 d . . .
H16 H -0.3272 0.0935 0.4439 0.023 Uiso 1 1 calc R . .
C17 C -0.0038(7) 0.0507(4) 0.3489(3) 0.0246(9) Uani 1 1 d . . .
H17 H 0.1471 0.0097 0.2785 0.03 Uiso 1 1 calc R . .
C18 C -0.0417(7) 0.1027(4) 0.4315(3) 0.0231(8) Uani 1 1 d . . .
N2 N 0.2055(5) 0.3501(3) -0.0524(2) 0.0165(6) Uani 1 1 d . . .
N1 N -0.2111(5) 0.1600(3) 0.0846(2) 0.0172(6) Uani 1 1 d . . .
N21 N 0.0050(5) 0.4187(3) 0.9011(2) 0.0162(6) Uani 1 1 d . . .
N11 N -0.0776(5) -0.0176(3) 0.1282(2) 0.0172(6) Uani 1 1 d . . .
O21 O 0.0908(5) 0.1810(3) 0.5375(2) 0.0307(7) Uani 1 1 d . . .
O22 O -0.2660(5) 0.2755(3) 0.6539(2) 0.0289(7) Uani 1 1 d . . .
H222 H -0.2355 0.2414 0.6047 0.043 Uiso 1 1 calc R . .
O11 O -0.2323(5) 0.1552(3) 0.5250(2) 0.0274(7) Uani 1 1 d . . .
O12 O 0.1484(5) 0.0892(4) 0.3941(3) 0.0411(9) Uani 1 1 d . . .
H212 H 0.1178 0.12 0.4439 0.062 Uiso 1 1 calc R . .
S2 S 0.36858(16) 0.10318(9) -0.10539(7) 0.0181(2) Uani 1 1 d . . .
S1 S -0.37979(16) 0.40981(9) 0.16760(8) 0.0215(2) Uani 1 1 d . . .
Ni2 Ni 0 0.5 0 0.01304(16) Uani 1 2 d S . .
Ni1 Ni 0 0 0 0.01372(16) Uani 1 2 d S . .

loop_
_atom_site_aniso_label
_atom_site_aniso_U_11
_atom_site_aniso_U_22
_atom_site_aniso_U_33
_atom_site_aniso_U_23
_atom_site_aniso_U_13
_atom_site_aniso_U_12
C100 0.027(7) 0.023(8) 0.023(8) 0.010(5) -0.021(7) -0.013(6)
C101 0.015(6) 0.046(8) 0.007(6) 0.006(5) -0.005(6) -0.008(6)
C102 0.021(5) 0.017(6) 0.027(5) 0.004(4) -0.020(5) -0.002(4)
C103 0.020(4) 0.017(4) 0.014(4) 0.000(3) -0.012(4) 0.001(4)
C104 0.029(6) 0.027(6) 0.018(5) -0.002(5) -0.018(5) 0.000(5)
C105 0.019(6) 0.023(6) 0.011(6) -0.010(4) -0.008(5) 0.002(5)
C106 0.026(4) 0.030(4) 0.025(3) 0.005(3) -0.022(3) -0.008(3)
C107 0.022(3) 0.027(4) 0.023(3) 0.008(3) -0.020(3) -0.007(3)
C108 0.020(3) 0.028(4) 0.022(3) 0.009(3) -0.018(3) -0.008(3)
C109 0.013(5) 0.021(5) 0.017(4) 0.003(3) -0.012(5) 0.000(4)
C110 0.024(4) 0.029(4) 0.015(3) 0.008(3) -0.017(3) -0.008(3)
C111 0.022(5) 0.014(4) 0.021(4) -0.001(3) -0.020(4) 0.000(4)
C112 0.020(5) 0.011(5) 0.022(5) 0.001(3) -0.018(5) -0.002(4)
C113 0.020(4) 0.019(4) 0.020(5) -0.002(4) -0.017(4) -0.001(4)
C114 0.036(6) 0.026(6) 0.025(6) -0.005(6) -0.026(6) 0.002(6)
C115 0.025(6) 0.015(6) 0.013(5) -0.001(4) -0.014(5) -0.001(4)
C116 0.030(8) 0.037(11) 0.016(7) 0.005(5) -0.018(7) -0.009(6)
C117 0.011(5) 0.023(6) 0.009(6) 0.010(4) -0.007(5) -0.014(4)
C2 0.0117(15) 0.0148(17) 0.0142(14) 0.0005(12) -0.0107(13) -0.0005(12)
C1 0.0154(16) 0.0167(18) 0.0177(15) 0.0042(13) -0.0135(14) -0.0046(13)
C21 0.0189(17) 0.0183(18) 0.0221(17) 0.0002(14) -0.0179(16) -0.0006(14)
C22 0.0180(17) 0.0187(18) 0.0188(16) -0.0022(14) -0.0150(15) 0.0008(14)
C23 0.0195(17) 0.0144(17) 0.0207(16) 0.0027(13) -0.0172(15) -0.0028(14)
C24 0.0165(17) 0.0217(19) 0.0203(16) -0.0038(14) -0.0158(15) 0.0023(14)
C25 0.0106(15) 0.0198(19) 0.0138(15) -0.0016(13) -0.0085(14) 0.0022(13)
C26 0.0202(17) 0.0189(18) 0.0188(16) -0.0002(14) -0.0167(15) -0.0024(14)
C27 0.0175(17) 0.0217(19) 0.0167(15) -0.0022(14) -0.0140(15) -0.0001(14)
C28 0.0205(18) 0.024(2) 0.0211(17) 0.0016(15) -0.0179(16) -0.0036(15)
C11 0.0145(16) 0.023(2) 0.0212(16) 0.0004(14) -0.0149(15) 0.0005(14)
C12 0.0149(16) 0.024(2) 0.0156(15) 0.0018(14) -0.0115(15) -0.0022(14)
C13 0.0189(17) 0.0150(17) 0.0176(15) 0.0019(13) -0.0154(15) -0.0021(14)
C14 0.0199(17) 0.0145(17) 0.0199(16) -0.0017(13) -0.0169(15) 0.0042(14)
C15 0.0158(16) 0.0173(18) 0.0166(15) 0.0014(13) -0.0127(14) -0.0009(14)
C16 0.0172(17) 0.0177(18) 0.0168(15) -0.0034(14) -0.0131(15) 0.0025(14)
C17 0.0210(18) 0.034(2) 0.0182(17) -0.0092(16) -0.0167(16) 0.0057(17)
C18 0.0209(18) 0.030(2) 0.0229(17) -0.0026(16) -0.0192(17) 0.0000(16)
N2 0.0156(14) 0.0138(15) 0.0199(14) 0.0005(11) -0.0145(13) -0.0009(11)
N1 0.0173(14) 0.0154(15) 0.0189(14) -0.0004(12) -0.0149(13) -0.0004(12)
N21 0.0178(14) 0.0151(15) 0.0208(14) -0.0007(12) -0.0170(13) 0.0000(12)
N11 0.0168(14) 0.0175(15) 0.0169(13) 0.0008(12) -0.0138(13) -0.0018(12)
O21 0.0231(15) 0.045(2) 0.0270(14) -0.0139(13) -0.0221(13) 0.0123(13)
O22 0.0209(14) 0.046(2) 0.0227(13) -0.0103(13) -0.0193(12) 0.0082(13)
O11 0.0203(14) 0.0393(18) 0.0201(13) -0.0088(12) -0.0167(12) 0.0053(12)
O12 0.0229(15) 0.073(3) 0.0276(15) -0.0228(16) -0.0224(14) 0.0158(16)
S2 0.0155(4) 0.0130(4) 0.0225(4) 0.0000(3) -0.0149(4) 0.0007(3)
S1 0.0159(4) 0.0146(4) 0.0226(4) -0.0018(3) -0.0136(4) 0.0005(3)
Ni2 0.0134(3) 0.0114(3) 0.0153(3) -0.0017(2) -0.0121(3) 0.0009(2)
Ni1 0.0154(3) 0.0123(3) 0.0156(3) -0.0003(2) -0.0132(3) 0.0000(2)

loop_
_atom_type_symbol
_atom_type_description
_atom_type_scat_dispersion_real
_atom_type_scat_dispersion_imag
_atom_type_scat_source
C C 0.0033 0.0016 'International Tables Vol C Tables 4.2.6.8 and 6.1.1.4'
H H 0 0 'International Tables Vol C Tables 4.2.6.8 and 6.1.1.4'
N N 0.0061 0.0033 'International Tables Vol C Tables 4.2.6.8 and 6.1.1.4'
O O 0.0106 0.006 'International Tables Vol C Tables 4.2.6.8 and 6.1.1.4'
S S 0.1246 0.1234 'International Tables Vol C Tables 4.2.6.8 and 6.1.1.4'
Ni Ni 0.3393 1.1124 'International Tables Vol C Tables 4.2.6.8 and 6.1.1.4'

loop_
_geom_angle_atom_site_label_1
_geom_angle_atom_site_label_2
_geom_angle_atom_site_label_3
_geom_angle
_geom_angle_site_symmetry_1
_geom_angle_site_symmetry_3
C105 C100 C101 120.5(14) . .
C105 C100 H100 119.7 . .
C101 C100 H100 119.7 . .
C102 C101 C100 120.2(13) . .
C102 C101 H101 119.9 . .
C100 C101 H101 119.9 . .
C103 C102 C101 117.9(10) . .
C103 C102 C109 120.1(10) . .
C101 C102 C109 122.0(10) . .
C102 C103 C104 123.5(10) . .
C102 C103 C106 121.8(9) . .
C104 C103 C106 114.8(10) . .
C105 C104 C103 116.7(11) . .
C105 C104 H104 121.6 . .
C103 C104 H104 121.6 . .
C100 C105 C104 121.0(11) . .
C100 C105 H105 119.5 . .
C104 C105 H105 119.5 . .
C107 C106 C103 120.1(9) . .
C107 C106 H106 120 . .
C103 C106 H106 120 . .
C106 C107 C108 119.8(7) . .
C106 C107 H107 120.1 . .
C108 C107 H107 120.1 . .
C110 C108 C109 119.3(8) . .
C110 C108 C107 119.3(7) . .
C109 C108 C107 121.3(7) . .
C111 C109 C102 123.5(8) . .
C111 C109 C108 119.7(8) . .
C102 C109 C108 116.8(8) . .
C117 C110 C108 122.2(8) . .
C117 C110 H110 118.9 . .
C108 C110 H110 118.9 . .
C109 C111 C112 120.6(8) . .
C109 C111 H111 119.7 . .
C112 C111 H111 119.7 . .
C111 C112 C113 122.4(9) . .
C111 C112 C117 121.0(10) . .
C113 C112 C117 116.6(9) . .
C114 C113 C112 122.3(9) . .
C114 C113 H113 118.8 . .
C112 C113 H113 118.8 . .
C113 C114 C115 120.3(11) . .
C113 C114 H114 119.9 . .
C115 C114 H114 119.9 . .
C116 C115 C114 118.9(12) . .
C116 C115 H115 120.5 . .
C114 C115 H115 120.5 . .
C115 C116 C117 123.9(15) . .
C115 C116 H116 118.1 . .
C117 C116 H116 118.1 . .
C110 C117 C116 124.9(13) . .
C110 C117 C112 117.0(10) . .
C116 C117 C112 117.9(12) . .
N2 C2 S2 179.2(7) . .
N1 C1 S1 179.2(5) . .
N21 C21 C22 123.4(7) . .
N21 C21 H21 118.3 . .
C22 C21 H21 118.3 . .
C21 C22 C23 119.3(3) . .
C21 C22 H22 120.3 . .
C23 C22 H22 120.3 . .
C22 C23 C24 116.9(3) . .
C22 C23 C26 119.7(3) . .
C24 C23 C26 123.4(7) . .
C25 C24 C23 119.5(7) . .
C25 C24 H24 120.3 . .
C23 C24 H24 120.3 . .
N21 C25 C24 124.0(3) . .
N21 C25 H25 118 . .
C24 C25 H25 118 . .
C27 C26 C23 126.2(3) . .
C27 C26 H26 116.9 . .
C23 C26 H26 116.9 . .
C26 C27 C28 121.0(3) . .
C26 C27 H27 119.5 . .
C28 C27 H27 119.5 . .
O21 C28 O22 123.0(3) . .
O21 C28 C27 123.1(4) . .
O22 C28 C27 113.9(3) . .
N11 C11 C12 122.8(4) . .
N11 C11 H11 118.6 . .
C12 C11 H11 118.6 . .
C11 C12 C13 120.6(3) . .
C11 C12 H12 119.7 . .
C13 C12 H12 119.7 . .
C12 C13 C14 116.7(3) . .
C12 C13 C16 120.9(3) . .
C14 C13 C16 122.2(7) . .
C15 C14 C13 119.1(4) . .
C15 C14 H14 120.4 . .
C13 C14 H14 120.4 . .
N11 C15 C14 123.7(3) . .
N11 C15 H15 118.1 . .
C14 C15 H15 118.1 . .
C17 C16 C13 125.6(3) . .
C17 C16 H16 117.2 . .
C13 C16 H16 117.2 . .
C16 C17 C18 121.9(4) . .
C16 C17 H17 119.1 . .
C18 C17 H17 119.1 . .
O11 C18 O12 123.7(3) . .
O11 C18 C17 123.2(4) . .
O12 C18 C17 113.1(3) . .
C2 N2 Ni2 160.1(3) . .
C1 N1 Ni1 163.5(3) . .
C25 N21 C21 116.8(3) . .
C25 N21 Ni2 121.5(2) . 1_556
C21 N21 Ni2 121.5(2) . 1_556
C15 N11 C11 116.7(3) . .
C15 N11 Ni1 121.0(2) . .
C11 N11 Ni1 121.2(3) . .
C28 O22 H222 109.5 . .
C18 O12 H212 109.5 . .
C2 S2 Ni1 100.77(12) . .
C1 S1 Ni2 98.96(12) . .
N2 Ni2 N2 180 2_565 .
N2 Ni2 N21 89.19(12) 2_565 2_566
N2 Ni2 N21 90.81(12) . 2_566
N2 Ni2 N21 90.81(12) 2_565 1_554
N2 Ni2 N21 89.19(12) . 1_554
N21 Ni2 N21 180.00(12) 2_566 1_554
N2 Ni2 S1 87.05(9) 2_565 .
N2 Ni2 S1 92.95(9) . .
N21 Ni2 S1 89.40(8) 2_566 .
N21 Ni2 S1 90.60(8) 1_554 .
N2 Ni2 S1 92.95(9) 2_565 2_565
N2 Ni2 S1 87.05(9) . 2_565
N21 Ni2 S1 90.60(8) 2_566 2_565
N21 Ni2 S1 89.40(8) 1_554 2_565
S1 Ni2 S1 180.00(4) . 2_565
N1 Ni1 N1 180.0(3) . 2
N1 Ni1 N11 90.36(12) . .
N1 Ni1 N11 89.64(12) 2 .
N1 Ni1 N11 89.64(12) . 2
N1 Ni1 N11 90.36(12) 2 2
N11 Ni1 N11 180.00(18) . 2
N1 Ni1 S2 93.71(9) . .
N1 Ni1 S2 86.29(9) 2 .
N11 Ni1 S2 89.09(8) . .
N11 Ni1 S2 90.91(8) 2 .
N1 Ni1 S2 86.29(9) . 2
N1 Ni1 S2 93.71(9) 2 2
N11 Ni1 S2 90.91(8) . 2
N11 Ni1 S2 89.09(8) 2 2
S2 Ni1 S2 180.00(8) . 2

loop_
_geom_bond_atom_site_label_1
_geom_bond_atom_site_label_2
_geom_bond_distance
_geom_bond_site_symmetry_2
C100 C105 1.391(19) .
C100 C101 1.435(16) .
C100 H100 0.95 .
C101 C102 1.42(2) .
C101 H101 0.95 .
C102 C103 1.386(14) .
C102 C109 1.436(14) .
C103 C104 1.450(14) .
C103 C106 1.456(13) .
C104 C105 1.419(19) .
C104 H104 0.95 .
C105 H105 0.95 .
C106 C107 1.332(11) .
C106 H106 0.95 .
C107 C108 1.456(12) .
C107 H107 0.95 .
C108 C110 1.396(11) .
C108 C109 1.449(12) .
C109 C111 1.352(16) .
C110 C117 1.376(13) .
C110 H110 0.95 .
C111 C112 1.403(12) .
C111 H111 0.95 .
C112 C113 1.410(14) .
C112 C117 1.454(17) .
C113 C114 1.392(13) .
C113 H113 0.95 .
C114 C115 1.413(18) .
C114 H114 0.95 .
C115 C116 1.33(2) .
C115 H115 0.95 .
C116 C117 1.433(16) .
C116 H116 0.95 .
C2 N2 1.154(5) .
C2 S2 1.648(4) .
C1 N1 1.165(5) .
C1 S1 1.643(4) .
C21 N21 1.337(5) .
C21 C22 1.385(5) .
C21 H21 0.95 .
C22 C23 1.399(11) .
C22 H22 0.95 .
C23 C24 1.404(5) .
C23 C26 1.468(5) .
C24 C25 1.364(5) .
C24 H24 0.95 .
C25 N21 1.336(5) .
C25 H25 0.95 .
C26 C27 1.330(12) .
C26 H26 0.95 .
C27 C28 1.465(5) .
C27 H27 0.95 .
C28 O21 1.233(5) .
C28 O22 1.306(5) .
C11 N11 1.349(5) .
C11 C12 1.375(5) .
C11 H11 0.95 .
C12 C13 1.383(11) .
C12 H12 0.95 .
C13 C14 1.410(5) .
C13 C16 1.469(5) .
C14 C15 1.375(5) .
C14 H14 0.95 .
C15 N11 1.345(5) .
C15 H15 0.95 .
C16 C17 1.320(6) .
C16 H16 0.95 .
C17 C18 1.477(5) .
C17 H17 0.95 .
C18 O11 1.227(5) .
C18 O12 1.303(5) .
N2 Ni2 2.035(3) .
N1 Ni1 2.022(3) .
N21 Ni2 2.116(3) 1_556
N11 Ni1 2.110(3) .
O22 H222 0.84 .
O12 H212 0.84 .
S2 Ni1 2.5425(9) .
S1 Ni2 2.5069(10) .
Ni2 N2 2.035(3) 2_565
Ni2 N21 2.116(3) 2_566
Ni2 N21 2.116(3) 1_554
Ni2 S1 2.5069(10) 2_565
Ni1 N1 2.022(3) 2
Ni1 N11 2.110(3) 2
Ni1 S2 2.5425(9) 2

loop_
_geom_hbond_atom_site_label_D
_geom_hbond_atom_site_label_H
_geom_hbond_atom_site_label_A
_geom_hbond_distance_DH
_geom_hbond_distance_HA
_geom_hbond_distance_DA
_geom_hbond_angle_DHA
_geom_hbond_publ_flag
O12 H212 O21 0.8400 1.8000 2.626(4) 173.00 yes
O22 H222 O11 0.8400 1.8000 2.623(4) 167.00 yes
